data_7158259
loop_
_publ_author_name
'Landovsk\'y, Tom\'a\<s'
'Babor, Martin'
'\<Cejka, Jan'
'Eigner, V\'aclav'
'Dvo\<r\'akov\'a, Hana'
'Krupi\<cka, Martin'
'Lhot\'ak, Pavel'

_publ_section_title
;
 Nucleophile-induced transformation of phenoxathiin-based thiacalixarenes.
;
_journal_issue 37
_journal_name_full 'Organic &amp; biomolecular chemistry'
_journal_page_first 8075
_journal_page_last 8085
_journal_paper_doi 10.1039/d1ob01487k
_journal_volume 19
_journal_year 2021
_chemical_formula_moiety 'C54 H66 O12 S5, 4(C H3 N O2)'
_chemical_formula_sum 'C58 H78 N4 O20 S5'
_chemical_formula_weight 1311.60
_chemical_melting_point 515(2)
_space_group_IT_number 2
_space_group_name_Hall '-P 1'
_space_group_name_H-M_alt 'P -1'
_symmetry_cell_setting triclinic
_symmetry_space_group_name_H-M 'P -1'
_atom_sites_solution_hydrogens difmap
_atom_sites_solution_primary direct
_audit_update_record
;
2021-03-09 deposited with the CCDC.	2021-08-20 downloaded from the CCDC.
;
_cell_angle_alpha 111.084(2)
_cell_angle_beta 108.289(2)
_cell_angle_gamma 93.047(2)
_cell_formula_units_Z 2
_cell_length_a 15.2602(10)
_cell_length_b 15.3461(10)
_cell_length_c 15.8961(10)
_cell_measurement_reflns_used 299
_cell_measurement_temperature 180
_cell_measurement_theta_max 28
_cell_measurement_theta_min 3
_cell_volume 3239.5(4)
_computing_cell_refinement 'Apex2 (Bruker AXS, 2006)'
_computing_data_collection 'Apex2 (Bruker AXS, 2006)'
_computing_data_reduction 'Apex2 (Bruker AXS, 2006)'
_computing_molecular_graphics 'CAMERON (Watkin et al., 1996)'
_computing_publication_material 'CRYSTALS (Betteridge et al., 2003)'
_computing_structure_refinement 'CRYSTALS (Betteridge et al., 2003)'
_computing_structure_solution 'SIR92 (Altomare et al., 1994)'
_diffrn_ambient_temperature 180
_diffrn_measured_fraction_theta_full 0.999
_diffrn_measured_fraction_theta_max 0.999
_diffrn_measurement_device Area
_diffrn_measurement_device_type 'Bruker Kappa Apex2'
_diffrn_measurement_method '\f & \w scans'
_diffrn_radiation_monochromator graphite
_diffrn_radiation_type 'Mo K\a'
_diffrn_radiation_wavelength 0.71073
_diffrn_reflns_av_R_equivalents 0.042
_diffrn_reflns_limit_h_max 19
_diffrn_reflns_limit_h_min -19
_diffrn_reflns_limit_k_max 19
_diffrn_reflns_limit_k_min -19
_diffrn_reflns_limit_l_max 19
_diffrn_reflns_limit_l_min -19
_diffrn_reflns_number 232684
_diffrn_reflns_theta_full 26.372
_diffrn_reflns_theta_max 26.372
_diffrn_reflns_theta_min 2.218
_diffrn_standards_number 0
_exptl_absorpt_coefficient_mu 0.253
_exptl_absorpt_correction_T_max 0.95
_exptl_absorpt_correction_T_min 0.87
_exptl_absorpt_correction_type multi-scan
_exptl_absorpt_process_details 'SADABS (Siemens, 1996)'
_exptl_crystal_colour 'clear colourless'
_exptl_crystal_density_diffrn 1.345
_exptl_crystal_density_method 'not measured'
_exptl_crystal_description cube
_exptl_crystal_F_000 1387.991
_exptl_crystal_size_max 0.413
_exptl_crystal_size_mid 0.401
_exptl_crystal_size_min 0.216
_refine_diff_density_max 1.15
_refine_diff_density_min -0.61
_refine_ls_extinction_coef 139.110
_refine_ls_extinction_method 'Larson (1970), Equation 22'
_refine_ls_goodness_of_fit_ref 1.0078
_refine_ls_hydrogen_treatment constr
_refine_ls_matrix_type full
_refine_ls_number_parameters 784
_refine_ls_number_reflns 13209
_refine_ls_number_restraints 0
_refine_ls_R_factor_all 0.0499
_refine_ls_R_factor_gt 0.0408
_refine_ls_shift/su_max 0.0008528
_refine_ls_shift/su_mean 0.0000429
_refine_ls_structure_factor_coef Fsqd
_refine_ls_weighting_details
;
 Method, part 1, Chebychev polynomial, (Watkin, 1994, Prince, 1982) 
 [weight] = 1.0/[A~0~*T~0~(x)+A~1~*T~1~(x) ... +A~n-1~]*T~n-1~(x)] 
 where A~i~ are the Chebychev coefficients listed below and x= Fcalc/Fmax 
 Method = Robust Weighting (Prince, 1982) 
 W = [weight] * [1-(deltaF/6*sigmaF)^2^]^2^ 
 A~i~ are: 
 2.50 3.24 0.860 
;
_refine_ls_weighting_scheme calc
_refine_ls_wR_factor_all 0.1083
_refine_ls_wR_factor_gt 0.1034
_refine_ls_wR_factor_ref 0.1083
_reflns_limit_h_max 17
_reflns_limit_h_min -19
_reflns_limit_k_max 17
_reflns_limit_k_min -19
_reflns_limit_l_max 19
_reflns_limit_l_min 0
_reflns_number_gt 11203
_reflns_number_total 13215
_reflns_threshold_expression I>2.0\s(I)
_oxford_diffrn_Wilson_B_factor 1.83
_oxford_diffrn_Wilson_scale 69.96
_oxford_refine_ls_r_factor_ref 0.0499
_oxford_refine_ls_scale 0.11731(2)
_oxford_reflns_number_all 13209
_oxford_reflns_threshold_expression_ref I>-3.0\s(I)
_cod_data_source_file d1ob01487k2.cif
_cod_data_source_block TL550
_cod_depositor_comments
;
The following automatic conversions were performed:

data item '_chemical_melting_point' value '513.0-517.5' was changed
to '515(2)' -- the average value was taken and precision was
estimated.

Automatic conversion script
Id: cif_fix_values 7556 2019-12-06 15:28:31Z antanas 

 Adding full bibliography for 7158257--7158261.cif.
;
_cod_original_sg_symbol_H-M 'P -1 '
_cod_original_formula_sum 'C58 H78.00 N4 O20 S5'
_cod_database_code 7158259

loop_
_symmetry_equiv_pos_as_xyz
x,y,z
-x,-y,-z

loop_
_atom_site_label
_atom_site_type_symbol
_atom_site_fract_x
_atom_site_fract_y
_atom_site_fract_z
_atom_site_U_iso_or_equiv
_atom_site_occupancy
_atom_site_adp_type
_atom_site_refinement_flags_posn
_atom_site_refinement_flags_adp
_atom_site_refinement_flags_occupancy
_atom_site_disorder_assembly
_atom_site_disorder_group
_atom_site_attached_hydrogens
S1 S 1.10952(3) 0.45622(3) 0.79208(3) 0.0168 1.0000 Uani . . . . . .
O2 O 1.16631(8) 0.42429(9) 0.73370(9) 0.0240 1.0000 Uani . . . . . .
O3 O 1.15771(8) 0.52049(8) 0.89135(9) 0.0230 1.0000 Uani . . . . . .
C4 C 1.02671(11) 0.51620(11) 0.73864(11) 0.0170 1.0000 Uani . . . . . .
C5 C 0.96186(11) 0.47226(11) 0.64376(11) 0.0170 1.0000 Uani . . . . . .
O6 O 0.94762(8) 0.37663(8) 0.59135(8) 0.0208 1.0000 Uani . . . . . .
C7 C 1.00520(13) 0.34436(12) 0.53174(13) 0.0257 1.0000 Uani . . . . . .
C8 C 0.97766(17) 0.23822(14) 0.48390(16) 0.0391 1.0000 Uani . . . . . .
H81 H 1.0122 0.2150 0.4440 0.0549 1.0000 Uiso R . . . . .
H82 H 0.9908 0.2120 0.5309 0.0551 1.0000 Uiso R . . . . .
H83 H 0.9128 0.2216 0.4461 0.0546 1.0000 Uiso R . . . . .
H72 H 1.0708 0.3637 0.5720 0.0272 1.0000 Uiso R . . . . .
H71 H 0.9918 0.3715 0.4844 0.0270 1.0000 Uiso R . . . . .
C9 C 0.90581(11) 0.52965(12) 0.60838(12) 0.0191 1.0000 Uani . . . . . .
S10 S 0.82616(3) 0.48733(3) 0.48699(3) 0.0209 1.0000 Uani . . . . . .
O11 O 0.78239(9) 0.56574(9) 0.47663(9) 0.0286 1.0000 Uani . . . . . .
O12 O 0.87501(9) 0.44434(9) 0.42301(9) 0.0282 1.0000 Uani . . . . . .
C13 C 0.73651(11) 0.39649(12) 0.46853(12) 0.0199 1.0000 Uani . . . . . .
C14 C 0.72304(12) 0.30976(12) 0.39220(12) 0.0218 1.0000 Uani . . . . . .
C15 C 0.64886(12) 0.23644(12) 0.36465(12) 0.0229 1.0000 Uani . . . . . .
C16 C 0.58996(12) 0.25279(12) 0.41805(12) 0.0227 1.0000 Uani . . . . . .
C17 C 0.60520(12) 0.33825(12) 0.49664(12) 0.0207 1.0000 Uani . . . . . .
C18 C 0.67892(11) 0.41282(12) 0.52327(12) 0.0204 1.0000 Uani . . . . . .
O19 O 0.69977(9) 0.49403(8) 0.60479(9) 0.0238 1.0000 Uani . . . . . .
C20 C 0.64755(15) 0.56945(13) 0.59384(15) 0.0319 1.0000 Uani . . . . . .
C21 C 0.6661(2) 0.64233(17) 0.69294(19) 0.0512 1.0000 Uani . . . . . .
H212 H 0.6374 0.6941 0.6874 0.0710 1.0000 Uiso R . . . . .
H213 H 0.7312 0.6631 0.7238 0.0712 1.0000 Uiso R . . . . .
H211 H 0.6393 0.6138 0.7264 0.0709 1.0000 Uiso R . . . . .
H202 H 0.6709 0.5967 0.5570 0.0350 1.0000 Uiso R . . . . .
H201 H 0.5821 0.5426 0.5596 0.0353 1.0000 Uiso R . . . . .
S22 S 0.54017(3) 0.34136(3) 0.57278(3) 0.0242 1.0000 Uani . . . . . .
O23 O 0.47096(9) 0.25523(11) 0.52503(10) 0.0339 1.0000 Uani . . . . . .
O24 O 0.50893(10) 0.43026(11) 0.60394(11) 0.0355 1.0000 Uani . . . . . .
C25 C 0.62763(13) 0.33582(13) 0.67613(13) 0.0267 1.0000 Uani . . . . . .
C26 C 0.67049(12) 0.24905(13) 0.64797(12) 0.0240 1.0000 Uani . . . . . .
C27 C 0.75247(13) 0.25296(14) 0.62685(14) 0.0281 1.0000 Uani . . . . . .
C28 C 0.78714(13) 0.17102(15) 0.59357(15) 0.0306 1.0000 Uani . . . . . .
C29 C 0.74215(14) 0.08425(14) 0.58200(14) 0.0288 1.0000 Uani . . . . . .
C30 C 0.66194(13) 0.08003(13) 0.60596(12) 0.0246 1.0000 Uani . . . . . .
C31 C 0.62615(12) 0.16205(13) 0.63758(12) 0.0241 1.0000 Uani . . . . . .
H311 H 0.5728 0.1599 0.6534 0.0253 1.0000 Uiso R . . . . .
C32 C 0.61773(13) -0.01053(13) 0.60522(13) 0.0274 1.0000 Uani . . . . . .
S33 S 0.69130(3) -0.03879(3) 0.70202(3) 0.0226 1.0000 Uani . . . . . .
O34 O 0.76903(10) -0.07342(9) 0.67682(10) 0.0295 1.0000 Uani . . . . . .
O35 O 0.63182(10) -0.09806(9) 0.72268(10) 0.0331 1.0000 Uani . . . . . .
C36 C 0.73028(12) 0.07508(11) 0.79889(12) 0.0206 1.0000 Uani . . . . . .
C37 C 0.81738(12) 0.13304(11) 0.82652(12) 0.0185 1.0000 Uani . . . . . .
S38 S 0.91586(3) 0.09070(3) 0.80352(3) 0.0234 1.0000 Uani . . . . . .
C39 C 0.97363(11) 0.19158(11) 0.79987(12) 0.0183 1.0000 Uani . . . . . .
C40 C 1.03599(12) 0.18325(11) 0.74894(12) 0.0192 1.0000 Uani . . . . . .
C41 C 1.07327(11) 0.26737(11) 0.74730(12) 0.0186 1.0000 Uani . . . . . .
C42 C 1.04907(11) 0.35403(11) 0.79047(11) 0.0164 1.0000 Uani . . . . . .
C43 C 0.98822(11) 0.36227(11) 0.84148(11) 0.0160 1.0000 Uani . . . . . .
C44 C 0.95525(11) 0.27984(11) 0.84903(11) 0.0170 1.0000 Uani . . . . . .
O45 O 0.90986(8) 0.29120(8) 0.91453(8) 0.0198 1.0000 Uani . . . . . .
C46 C 0.82760(11) 0.22818(11) 0.88556(11) 0.0184 1.0000 Uani . . . . . .
C47 C 0.76073(12) 0.26319(12) 0.92338(12) 0.0208 1.0000 Uani . . . . . .
C48 C 0.67803(12) 0.20338(12) 0.90318(12) 0.0228 1.0000 Uani . . . . . .
C49 C 0.66312(13) 0.10976(12) 0.83809(13) 0.0239 1.0000 Uani . . . . . .
H491 H 0.6079 0.0693 0.8193 0.0238 1.0000 Uiso R . . . . .
C50 C 0.61002(13) 0.24201(13) 0.95435(15) 0.0298 1.0000 Uani . . . . . .
C51 C 0.66156(19) 0.2678(2) 1.06254(18) 0.0521 1.0000 Uani . . . . . .
H513 H 0.6178 0.2884 1.0944 0.0697 1.0000 Uiso R . . . . .
H511 H 0.7146 0.3182 1.0876 0.0700 1.0000 Uiso R . . . . .
H512 H 0.6810 0.2129 1.0716 0.0705 1.0000 Uiso R . . . . .
C52 C 0.5218(2) 0.1692(2) 0.9199(3) 0.0723 1.0000 Uani . . . . . .
H521 H 0.4834 0.1986 0.9546 0.0968 1.0000 Uiso R . . . . .
H522 H 0.5398 0.1169 0.9337 0.0965 1.0000 Uiso R . . . . .
H523 H 0.4911 0.1525 0.8520 0.0966 1.0000 Uiso R . . . . .
C53 C 0.58411(19) 0.33149(19) 0.9400(2) 0.0534 1.0000 Uani . . . . . .
H531 H 0.5426 0.3545 0.9743 0.0735 1.0000 Uiso R . . . . .
H533 H 0.6382 0.3795 0.9634 0.0742 1.0000 Uiso R . . . . .
H532 H 0.5516 0.3145 0.8736 0.0741 1.0000 Uiso R . . . . .
H471 H 0.7725 0.3264 0.9628 0.0201 1.0000 Uiso R . . . . .
O54 O 0.96894(8) 0.44917(8) 0.88319(9) 0.0204 1.0000 Uani . . . . . .
C55 C 0.87556(12) 0.45675(13) 0.88728(14) 0.0254 1.0000 Uani . . . . . .
C56 C 0.85148(18) 0.54406(17) 0.8712(2) 0.0481 1.0000 Uani . . . . . .
H561 H 0.7916 0.5532 0.8767 0.0634 1.0000 Uiso R . . . . .
H562 H 0.8968 0.5974 0.9190 0.0636 1.0000 Uiso R . . . . .
H563 H 0.8513 0.5375 0.8093 0.0640 1.0000 Uiso R . . . . .
H552 H 0.8765 0.4631 0.9511 0.0279 1.0000 Uiso R . . . . .
H551 H 0.8310 0.4014 0.8370 0.0275 1.0000 Uiso R . . . . .
H411 H 1.1164 0.2661 0.7165 0.0192 1.0000 Uiso R . . . . .
C57 C 1.06593(14) 0.08881(12) 0.70076(15) 0.0277 1.0000 Uani . . . . . .
C58 C 1.14097(16) 0.10442(14) 0.65908(18) 0.0374 1.0000 Uani . . . . . .
H582 H 1.1566 0.0448 0.6306 0.0485 1.0000 Uiso R . . . . .
H581 H 1.1958 0.1466 0.7098 0.0484 1.0000 Uiso R . . . . .
H583 H 1.1173 0.1289 0.6103 0.0483 1.0000 Uiso R . . . . .
C59 C 0.98135(16) 0.01802(14) 0.61648(16) 0.0376 1.0000 Uani . . . . . .
H591 H 1.0014 -0.0389 0.5855 0.0518 1.0000 Uiso R . . . . .
H592 H 0.9329 0.0022 0.6373 0.0521 1.0000 Uiso R . . . . .
H593 H 0.9549 0.0432 0.5690 0.0519 1.0000 Uiso R . . . . .
C60 C 1.10958(16) 0.04746(16) 0.77554(19) 0.0413 1.0000 Uani . . . . . .
H601 H 1.1281 -0.0092 0.7441 0.0552 1.0000 Uiso R . . . . .
H603 H 1.1640 0.0899 0.8250 0.0548 1.0000 Uiso R . . . . .
H602 H 1.0654 0.0350 0.8041 0.0546 1.0000 Uiso R . . . . .
H322 H 0.6094 -0.0634 0.5461 0.0324 1.0000 Uiso R . . . . .
H321 H 0.5579 -0.0059 0.6140 0.0324 1.0000 Uiso R . . . . .
H291 H 0.7661 0.0299 0.5604 0.0321 1.0000 Uiso R . . . . .
H281 H 0.8404 0.1736 0.5795 0.0322 1.0000 Uiso R . . . . .
H271 H 0.7831 0.3100 0.6353 0.0307 1.0000 Uiso R . . . . .
H251 H 0.6739 0.3927 0.7048 0.0278 1.0000 Uiso R . . . . .
H252 H 0.5954 0.3334 0.7189 0.0282 1.0000 Uiso R . . . . .
H161 H 0.5395 0.2054 0.4014 0.0254 1.0000 Uiso R . . . . .
C61 C 0.63291(13) 0.14074(13) 0.28049(13) 0.0276 1.0000 Uani . . . . . .
C62 C 0.6215(2) 0.06011(15) 0.31373(17) 0.0472 1.0000 Uani . . . . . .
H623 H 0.6131 0.0016 0.2611 0.0662 1.0000 Uiso R . . . . .
H621 H 0.6774 0.0651 0.3651 0.0657 1.0000 Uiso R . . . . .
H622 H 0.5674 0.0618 0.3337 0.0662 1.0000 Uiso R . . . . .
C63 C 0.54328(15) 0.13186(17) 0.19760(15) 0.0399 1.0000 Uani . . . . . .
H632 H 0.5349 0.0729 0.1456 0.0529 1.0000 Uiso R . . . . .
H631 H 0.5498 0.1824 0.1786 0.0528 1.0000 Uiso R . . . . .
H633 H 0.4918 0.1347 0.2200 0.0526 1.0000 Uiso R . . . . .
C64 C 0.71446(16) 0.13265(16) 0.24329(17) 0.0426 1.0000 Uani . . . . . .
H641 H 0.7022 0.0727 0.1917 0.0564 1.0000 Uiso R . . . . .
H643 H 0.7712 0.1388 0.2936 0.0568 1.0000 Uiso R . . . . .
H642 H 0.7213 0.1829 0.2218 0.0567 1.0000 Uiso R . . . . .
H141 H 0.7651 0.3013 0.3583 0.0245 1.0000 Uiso R . . . . .
C65 C 0.91443(12) 0.62543(11) 0.66405(12) 0.0205 1.0000 Uani . . . . . .
C66 C 0.97915(12) 0.66898(11) 0.75764(12) 0.0202 1.0000 Uani . . . . . .
C67 C 1.03441(11) 0.61191(11) 0.79397(12) 0.0194 1.0000 Uani . . . . . .
H671 H 1.0767 0.6381 0.8561 0.0202 1.0000 Uiso R . . . . .
C68 C 0.99140(13) 0.77501(12) 0.81994(13) 0.0270 1.0000 Uani . . . . . .
C69 C 0.9671(2) 0.78593(17) 0.90899(17) 0.0558 1.0000 Uani . . . . . .
H691 H 0.9812 0.8513 0.9476 0.0757 1.0000 Uiso R . . . . .
H693 H 1.0059 0.7539 0.9416 0.0758 1.0000 Uiso R . . . . .
H692 H 0.9020 0.7606 0.8913 0.0764 1.0000 Uiso R . . . . .
C70 C 0.92730(18) 0.82573(14) 0.76613(16) 0.0405 1.0000 Uani . . . . . .
H702 H 0.9389 0.8918 0.8084 0.0538 1.0000 Uiso R . . . . .
H701 H 0.9437 0.8209 0.7120 0.0537 1.0000 Uiso R . . . . .
H703 H 0.8629 0.7968 0.7466 0.0541 1.0000 Uiso R . . . . .
C71 C 1.09335(19) 0.82191(17) 0.8503(3) 0.0721 1.0000 Uani . . . . . .
H711 H 1.1020 0.8879 0.8891 0.0956 1.0000 Uiso R . . . . .
H713 H 1.1326 0.7928 0.8884 0.0959 1.0000 Uiso R . . . . .
H712 H 1.1082 0.8132 0.7947 0.0958 1.0000 Uiso R . . . . .
H651 H 0.8755 0.6607 0.6385 0.0208 1.0000 Uiso R . . . . .
O72 O 0.35454(19) 0.13671(14) 0.60591(17) 0.0698 1.0000 Uani . . . . . .
N73 N 0.34646(17) 0.21887(15) 0.62895(16) 0.0494 1.0000 Uani . . . . . .
O74 O 0.3985(2) 0.28266(19) 0.70251(17) 0.0956 1.0000 Uani . . . . . .
C75 C 0.2729(2) 0.2443(2) 0.5615(3) 0.0644 1.0000 Uani . . . . . .
H751 H 0.2396 0.2837 0.5976 0.0851 1.0000 Uiso R . . . . .
H752 H 0.2325 0.1867 0.5113 0.0856 1.0000 Uiso R . . . . .
H753 H 0.3038 0.2789 0.5363 0.0856 1.0000 Uiso R . . . . .
O76 O 0.7611(3) 0.6797(3) 1.0254(3) 0.1357 1.0000 Uani . . . . . .
N77 N 0.7083(2) 0.6890(2) 1.0675(2) 0.0801 1.0000 Uani . . . . . .
O78 O 0.6896(3) 0.7639(2) 1.1057(3) 0.1279 1.0000 Uani . . . . . .
C79 C 0.6620(3) 0.6045(3) 1.0731(3) 0.0871 1.0000 Uani . . . . . .
H793 H 0.6520 0.6278 1.1332 0.1269 1.0000 Uiso R . . . . .
H792 H 0.7017 0.5600 1.0710 0.1264 1.0000 Uiso R . . . . .
H791 H 0.6037 0.5781 1.0202 0.1259 1.0000 Uiso R . . . . .
O80 O 0.4940(3) 0.4996(3) 0.8499(3) 0.1671 1.0000 Uani . . . . . .
N81 N 0.47430(18) 0.55481(19) 0.81265(17) 0.0616 1.0000 Uani . . . . . .
O82 O 0.5215(2) 0.6306(2) 0.8419(2) 0.1021 1.0000 Uani . . . . . .
C83 C 0.3848(2) 0.5246(2) 0.7329(2) 0.0634 1.0000 Uani . . . . . .
H831 H 0.3788 0.5777 0.7148 0.0936 1.0000 Uiso R . . . . .
H832 H 0.3350 0.5107 0.7537 0.0940 1.0000 Uiso R . . . . .
H833 H 0.3895 0.4711 0.6818 0.0940 1.0000 Uiso R . . . . .
O84 O 0.6976(3) 0.0006(3) 0.9939(2) 0.1254 1.0000 Uani . . . . . .
N85 N 0.7357(3) -0.0552(3) 0.9593(2) 0.0910 1.0000 Uani . . . . . .
O86 O 0.8084(3) -0.0338(3) 0.9431(3) 0.1360 1.0000 Uani . . . . . .
C87 C 0.7011(3) -0.1582(3) 0.9235(3) 0.0790 1.0000 Uani . . . . . .
H871 H 0.7535 -0.1853 0.9496 0.1181 1.0000 Uiso R . . . . .
H872 H 0.6530 -0.1638 0.9478 0.1186 1.0000 Uiso R . . . . .
H873 H 0.6769 -0.1812 0.8547 0.1179 1.0000 Uiso R . . . . .

loop_
_atom_site_aniso_label
_atom_site_aniso_U_11
_atom_site_aniso_U_22
_atom_site_aniso_U_33
_atom_site_aniso_U_23
_atom_site_aniso_U_13
_atom_site_aniso_U_12
S1 0.01447(17) 0.01460(17) 0.02137(19) 0.00837(15) 0.00519(14) 0.00217(14)
O2 0.0215(6) 0.0240(6) 0.0337(7) 0.0144(5) 0.0153(5) 0.0066(5)
O3 0.0201(6) 0.0184(6) 0.0235(6) 0.0078(5) 0.0002(5) 0.0004(5)
C4 0.0162(7) 0.0154(7) 0.0208(8) 0.0094(6) 0.0060(6) 0.0021(6)
C5 0.0173(7) 0.0138(7) 0.0200(8) 0.0072(6) 0.0069(6) 0.0001(6)
O6 0.0250(6) 0.0123(5) 0.0228(6) 0.0045(4) 0.0093(5) -0.0010(4)
C7 0.0304(9) 0.0215(8) 0.0261(9) 0.0067(7) 0.0141(7) 0.0049(7)
C8 0.0531(13) 0.0219(9) 0.0372(11) 0.0024(8) 0.0203(10) 0.0069(9)
C9 0.0173(7) 0.0187(7) 0.0197(8) 0.0094(6) 0.0033(6) -0.0012(6)
S10 0.02056(19) 0.02087(19) 0.01911(19) 0.01068(15) 0.00209(15) -0.00295(15)
O11 0.0288(7) 0.0253(6) 0.0287(6) 0.0172(5) -0.0006(5) -0.0007(5)
O12 0.0287(7) 0.0321(7) 0.0219(6) 0.0105(5) 0.0085(5) -0.0051(5)
C13 0.0179(7) 0.0194(8) 0.0201(8) 0.0104(6) 0.0018(6) -0.0016(6)
C14 0.0202(8) 0.0235(8) 0.0196(8) 0.0090(7) 0.0044(6) -0.0004(6)
C15 0.0223(8) 0.0217(8) 0.0205(8) 0.0080(7) 0.0033(6) -0.0006(6)
C16 0.0191(8) 0.0231(8) 0.0233(8) 0.0108(7) 0.0032(6) -0.0017(6)
C17 0.0188(8) 0.0238(8) 0.0207(8) 0.0120(7) 0.0052(6) 0.0024(6)
C18 0.0196(8) 0.0208(8) 0.0182(8) 0.0096(6) 0.0016(6) 0.0019(6)
O19 0.0252(6) 0.0201(6) 0.0210(6) 0.0064(5) 0.0037(5) 0.0038(5)
C20 0.0367(10) 0.0230(9) 0.0379(10) 0.0140(8) 0.0129(8) 0.0109(8)
C21 0.0560(15) 0.0361(12) 0.0536(15) 0.0063(11) 0.0216(12) 0.0166(11)
S22 0.0205(2) 0.0295(2) 0.0262(2) 0.01419(18) 0.00923(16) 0.00495(17)
O23 0.0235(6) 0.0425(8) 0.0346(7) 0.0157(6) 0.0102(6) -0.0032(6)
O24 0.0344(7) 0.0401(8) 0.0442(8) 0.0231(7) 0.0205(7) 0.0192(6)
C25 0.0304(9) 0.0267(9) 0.0244(8) 0.0126(7) 0.0089(7) 0.0053(7)
C26 0.0255(8) 0.0270(9) 0.0212(8) 0.0134(7) 0.0061(7) 0.0055(7)
C27 0.0251(9) 0.0332(10) 0.0306(9) 0.0216(8) 0.0059(7) 0.0028(7)
C28 0.0247(9) 0.0426(11) 0.0363(10) 0.0266(9) 0.0132(8) 0.0091(8)
C29 0.0308(9) 0.0340(10) 0.0274(9) 0.0166(8) 0.0121(8) 0.0115(8)
C30 0.0278(9) 0.0249(9) 0.0203(8) 0.0097(7) 0.0069(7) 0.0033(7)
C31 0.0244(8) 0.0280(9) 0.0218(8) 0.0126(7) 0.0077(7) 0.0035(7)
C32 0.0278(9) 0.0234(8) 0.0252(9) 0.0073(7) 0.0054(7) -0.0001(7)
S33 0.0280(2) 0.01309(18) 0.0240(2) 0.00496(15) 0.00931(17) -0.00073(15)
O34 0.0331(7) 0.0173(6) 0.0341(7) 0.0051(5) 0.0130(6) 0.0051(5)
O35 0.0413(8) 0.0196(6) 0.0358(7) 0.0084(5) 0.0155(6) -0.0068(5)
C36 0.0263(8) 0.0140(7) 0.0204(8) 0.0058(6) 0.0086(7) 0.0002(6)
C37 0.0222(8) 0.0159(7) 0.0198(7) 0.0082(6) 0.0095(6) 0.0023(6)
S38 0.0265(2) 0.01409(18) 0.0353(2) 0.01159(16) 0.01602(18) 0.00518(15)
C39 0.0189(7) 0.0151(7) 0.0208(7) 0.0081(6) 0.0061(6) 0.0028(6)
C40 0.0211(8) 0.0150(7) 0.0221(8) 0.0068(6) 0.0087(6) 0.0058(6)
C41 0.0195(7) 0.0175(7) 0.0209(8) 0.0083(6) 0.0088(6) 0.0056(6)
C42 0.0163(7) 0.0140(7) 0.0180(7) 0.0073(6) 0.0037(6) 0.0017(6)
C43 0.0157(7) 0.0130(7) 0.0158(7) 0.0043(6) 0.0026(6) 0.0026(6)
C44 0.0175(7) 0.0172(7) 0.0156(7) 0.0064(6) 0.0055(6) 0.0017(6)
O45 0.0230(6) 0.0169(5) 0.0170(5) 0.0030(4) 0.0092(5) -0.0028(4)
C46 0.0208(8) 0.0161(7) 0.0169(7) 0.0067(6) 0.0052(6) -0.0008(6)
C47 0.0249(8) 0.0175(7) 0.0183(7) 0.0049(6) 0.0085(6) 0.0013(6)
C48 0.0228(8) 0.0221(8) 0.0235(8) 0.0082(7) 0.0096(7) 0.0025(7)
C49 0.0241(8) 0.0205(8) 0.0254(8) 0.0069(7) 0.0101(7) -0.0012(6)
C50 0.0267(9) 0.0252(9) 0.0365(10) 0.0060(8) 0.0178(8) 0.0026(7)
C51 0.0539(15) 0.0735(18) 0.0399(13) 0.0197(12) 0.0324(12) 0.0221(13)
C52 0.0467(15) 0.0461(14) 0.103(2) -0.0136(15) 0.0537(17) -0.0115(12)
C53 0.0498(14) 0.0534(15) 0.0767(18) 0.0321(14) 0.0373(14) 0.0298(12)
O54 0.0213(6) 0.0118(5) 0.0265(6) 0.0035(4) 0.0111(5) 0.0028(4)
C55 0.0210(8) 0.0223(8) 0.0322(9) 0.0071(7) 0.0127(7) 0.0057(7)
C56 0.0445(13) 0.0370(12) 0.0817(18) 0.0331(12) 0.0334(13) 0.0233(10)
C57 0.0329(9) 0.0169(8) 0.0408(10) 0.0108(7) 0.0226(8) 0.0105(7)
C58 0.0417(11) 0.0248(9) 0.0562(13) 0.0127(9) 0.0338(10) 0.0143(8)
C59 0.0466(12) 0.0199(9) 0.0424(12) -0.0006(8) 0.0265(10) 0.0044(8)
C60 0.0402(12) 0.0345(11) 0.0685(15) 0.0316(11) 0.0291(11) 0.0222(9)
C61 0.0284(9) 0.0230(9) 0.0227(8) 0.0029(7) 0.0066(7) -0.0035(7)
C62 0.0729(17) 0.0216(10) 0.0375(12) 0.0073(9) 0.0138(11) -0.0007(10)
C63 0.0325(11) 0.0463(12) 0.0262(10) 0.0065(9) 0.0030(8) -0.0072(9)
C64 0.0340(11) 0.0379(11) 0.0379(11) -0.0045(9) 0.0134(9) 0.0006(9)
C65 0.0202(8) 0.0175(8) 0.0248(8) 0.0115(7) 0.0056(6) 0.0029(6)
C66 0.0214(8) 0.0149(7) 0.0234(8) 0.0080(6) 0.0065(6) 0.0022(6)
C67 0.0195(8) 0.0162(7) 0.0192(7) 0.0067(6) 0.0031(6) 0.0014(6)
C68 0.0306(9) 0.0135(8) 0.0296(9) 0.0060(7) 0.0044(7) 0.0040(7)
C69 0.101(2) 0.0312(11) 0.0340(12) 0.0109(9) 0.0231(13) 0.0295(13)
C70 0.0574(14) 0.0209(9) 0.0385(11) 0.0128(8) 0.0085(10) 0.0148(9)
C71 0.0385(13) 0.0219(11) 0.124(3) 0.0129(14) 0.0085(16) -0.0030(10)
O72 0.1114(18) 0.0452(11) 0.0758(14) 0.0308(10) 0.0531(14) 0.0293(11)
N73 0.0719(15) 0.0415(11) 0.0451(11) 0.0162(9) 0.0349(11) 0.0129(10)
O74 0.137(3) 0.0738(16) 0.0487(13) 0.0079(12) 0.0183(15) 0.0120(16)
C75 0.0538(16) 0.0693(19) 0.088(2) 0.0421(17) 0.0352(16) 0.0194(14)
O76 0.126(3) 0.199(4) 0.122(3) 0.080(3) 0.069(3) 0.080(3)
N77 0.0582(16) 0.088(2) 0.0671(17) 0.0159(15) 0.0017(14) 0.0354(16)
O78 0.107(2) 0.079(2) 0.160(3) 0.010(2) 0.043(2) 0.0213(18)
C79 0.065(2) 0.073(2) 0.090(3) 0.030(2) -0.0137(18) 0.0256(18)
O80 0.210(4) 0.102(2) 0.113(3) 0.061(2) -0.059(3) 0.012(3)
N81 0.0619(15) 0.0580(15) 0.0457(12) 0.0080(11) 0.0089(11) 0.0128(12)
O82 0.0756(17) 0.0802(18) 0.123(2) 0.0155(17) 0.0318(17) -0.0088(14)
C83 0.0525(16) 0.076(2) 0.0426(14) 0.0070(13) 0.0106(12) 0.0218(14)
O84 0.169(3) 0.109(2) 0.0730(18) 0.0080(17) 0.036(2) 0.068(2)
N85 0.099(3) 0.087(2) 0.0532(16) 0.0123(15) -0.0017(17) 0.035(2)
O86 0.098(3) 0.144(3) 0.145(3) 0.054(3) 0.021(2) 0.007(2)
C87 0.086(2) 0.068(2) 0.076(2) 0.0269(18) 0.0202(19) 0.0258(19)

loop_
_atom_type_symbol
_atom_type_scat_dispersion_real
_atom_type_scat_dispersion_imag
_atom_type_scat_Cromer_Mann_a1
_atom_type_scat_Cromer_Mann_b1
_atom_type_scat_Cromer_Mann_a2
_atom_type_scat_Cromer_Mann_b2
_atom_type_scat_Cromer_Mann_a3
_atom_type_scat_Cromer_Mann_b3
_atom_type_scat_Cromer_Mann_a4
_atom_type_scat_Cromer_Mann_b4
_atom_type_scat_Cromer_Mann_c
_atom_type_scat_source
C 0.0033 0.0016 2.3100 20.8439 1.0200 10.2075 1.5886 0.5687 0.8650 51.6512 0.2156 'International Tables Vol C 4.2.6.8 and 6.1.1.4'
H 0.0000 0.0000 0.4930 10.5109 0.3229 26.1257 0.1402 3.1424 0.0408 57.7998 0.0030 'International Tables Vol C 4.2.6.8 and 6.1.1.4'
O 0.0106 0.0060 3.0485 13.2771 2.2868 5.7011 1.5463 0.3239 0.8670 32.9089 0.2508 'International Tables Vol C 4.2.6.8 and 6.1.1.4'
S 0.1246 0.1234 6.9053 1.4679 5.2034 22.2151 1.4379 0.2536 1.5863 56.1720 0.8669 'International Tables Vol C 4.2.6.8 and 6.1.1.4'
N 0.0061 0.0033 12.2126 0.0057 3.1322 9.8933 2.0125 28.9975 1.1663 0.5826 -11.5290 'International Tables Vol C 4.2.6.8 and 6.1.1.4'

loop_
_geom_angle_atom_site_label_1
_geom_angle_site_symmetry_1
_geom_angle_atom_site_label_2
_geom_angle_site_symmetry_2
_geom_angle_atom_site_label_3
_geom_angle_site_symmetry_3
_geom_angle
_geom_angle_publ_flag
O2 . S1 . O3 . 117.04(8) yes
O2 . S1 . C4 . 108.45(7) yes
O3 . S1 . C4 . 106.53(7) yes
O2 . S1 . C42 . 107.13(7) yes
O3 . S1 . C42 . 108.17(7) yes
C4 . S1 . C42 . 109.36(7) yes
S1 . C4 . C5 . 122.54(12) yes
S1 . C4 . C67 . 116.02(12) yes
C5 . C4 . C67 . 121.27(14) yes
C4 . C5 . O6 . 121.99(14) yes
C4 . C5 . C9 . 116.58(14) yes
O6 . C5 . C9 . 121.16(14) yes
C5 . O6 . C7 . 116.85(12) yes
O6 . C7 . C8 . 106.33(15) yes
O6 . C7 . H72 . 109.7 no
C8 . C7 . H72 . 111.0 no
O6 . C7 . H71 . 109.0 no
C8 . C7 . H71 . 110.5 no
H72 . C7 . H71 . 110.3 no
C7 . C8 . H81 . 108.9 no
C7 . C8 . H82 . 110.1 no
H81 . C8 . H82 . 109.1 no
C7 . C8 . H83 . 108.9 no
H81 . C8 . H83 . 109.4 no
H82 . C8 . H83 . 110.4 no
C5 . C9 . S10 . 122.24(13) yes
C5 . C9 . C65 . 121.73(15) yes
S10 . C9 . C65 . 115.85(12) yes
C9 . S10 . O11 . 106.59(8) yes
C9 . S10 . O12 . 109.06(8) yes
O11 . S10 . O12 . 117.83(8) yes
C9 . S10 . C13 . 108.85(8) yes
O11 . S10 . C13 . 107.39(8) yes
O12 . S10 . C13 . 106.88(8) yes
S10 . C13 . C14 . 116.21(13) yes
S10 . C13 . C18 . 121.89(13) yes
C14 . C13 . C18 . 121.77(15) yes
C13 . C14 . C15 . 121.38(16) yes
C13 . C14 . H141 . 118.8 no
C15 . C14 . H141 . 119.8 no
C14 . C15 . C16 . 117.18(16) yes
C14 . C15 . C61 . 121.96(16) yes
C16 . C15 . C61 . 120.86(15) yes
C15 . C16 . C17 . 121.60(15) yes
C15 . C16 . H161 . 119.4 no
C17 . C16 . H161 . 118.9 no
C16 . C17 . C18 . 121.19(15) yes
C16 . C17 . S22 . 116.86(13) yes
C18 . C17 . S22 . 121.16(13) yes
C17 . C18 . C13 . 116.83(15) yes
C17 . C18 . O19 . 121.94(15) yes
C13 . C18 . O19 . 120.89(15) yes
C18 . O19 . C20 . 115.84(13) yes
O19 . C20 . C21 . 107.18(17) yes
O19 . C20 . H202 . 108.1 no
C21 . C20 . H202 . 110.5 no
O19 . C20 . H201 . 109.4 no
C21 . C20 . H201 . 112.2 no
H202 . C20 . H201 . 109.4 no
C20 . C21 . H212 . 108.6 no
C20 . C21 . H213 . 108.0 no
H212 . C21 . H213 . 109.5 no
C20 . C21 . H211 . 108.3 no
H212 . C21 . H211 . 110.1 no
H213 . C21 . H211 . 112.2 no
C17 . S22 . O23 . 107.11(8) yes
C17 . S22 . O24 . 111.66(8) yes
O23 . S22 . O24 . 118.13(9) yes
C17 . S22 . C25 . 102.02(8) yes
O23 . S22 . C25 . 108.87(9) yes
O24 . S22 . C25 . 107.83(9) yes
S22 . C25 . C26 . 111.15(13) yes
S22 . C25 . H251 . 107.0 no
C26 . C25 . H251 . 111.3 no
S22 . C25 . H252 . 105.9 no
C26 . C25 . H252 . 110.2 no
H251 . C25 . H252 . 111.2 no
C25 . C26 . C27 . 120.67(16) yes
C25 . C26 . C31 . 120.24(16) yes
C27 . C26 . C31 . 119.01(17) yes
C26 . C27 . C28 . 120.14(17) yes
C26 . C27 . H271 . 119.7 no
C28 . C27 . H271 . 120.2 no
C27 . C28 . C29 . 120.74(17) yes
C27 . C28 . H281 . 120.1 no
C29 . C28 . H281 . 119.2 no
C28 . C29 . C30 . 119.59(18) yes
C28 . C29 . H291 . 120.3 no
C30 . C29 . H291 . 120.0 no
C29 . C30 . C31 . 119.57(17) yes
C29 . C30 . C32 . 121.04(17) yes
C31 . C30 . C32 . 119.23(16) yes
C26 . C31 . C30 . 120.89(17) yes
C26 . C31 . H311 . 118.9 no
C30 . C31 . H311 . 120.2 no
C30 . C32 . S33 . 111.37(12) yes
C30 . C32 . H322 . 110.8 no
S33 . C32 . H322 . 106.6 no
C30 . C32 . H321 . 112.0 no
S33 . C32 . H321 . 106.4 no
H322 . C32 . H321 . 109.5 no
C32 . S33 . O34 . 108.08(9) yes
C32 . S33 . O35 . 107.72(9) yes
O34 . S33 . O35 . 118.85(8) yes
C32 . S33 . C36 . 101.36(8) yes
O34 . S33 . C36 . 110.31(8) yes
O35 . S33 . C36 . 109.07(8) yes
S33 . C36 . C37 . 123.43(13) yes
S33 . C36 . C49 . 115.11(13) yes
C37 . C36 . C49 . 120.90(15) yes
C36 . C37 . S38 . 124.45(12) yes
C36 . C37 . C46 . 116.20(15) yes
S38 . C37 . C46 . 118.89(13) yes
C37 . S38 . C39 . 100.48(8) yes
S38 . C39 . C40 . 121.46(12) yes
S38 . C39 . C44 . 117.44(12) yes
C40 . C39 . C44 . 121.10(14) yes
C39 . C40 . C41 . 115.95(14) yes
C39 . C40 . C57 . 123.44(14) yes
C41 . C40 . C57 . 120.57(14) yes
C40 . C41 . C42 . 122.53(15) yes
C40 . C41 . H411 . 119.3 no
C42 . C41 . H411 . 118.2 no
S1 . C42 . C41 . 117.52(12) yes
S1 . C42 . C43 . 120.57(12) yes
C41 . C42 . C43 . 121.41(14) yes
C42 . C43 . C44 . 116.61(14) yes
C42 . C43 . O54 . 118.32(14) yes
C44 . C43 . O54 . 125.00(14) yes
C43 . C44 . C39 . 121.99(14) yes
C43 . C44 . O45 . 116.60(14) yes
C39 . C44 . O45 . 121.19(14) yes
C44 . O45 . C46 . 117.91(12) yes
C37 . C46 . O45 . 120.43(14) yes
C37 . C46 . C47 . 122.76(15) yes
O45 . C46 . C47 . 116.66(14) yes
C46 . C47 . C48 . 120.73(15) yes
C46 . C47 . H471 . 118.3 no
C48 . C47 . H471 . 121.0 no
C47 . C48 . C49 . 117.29(16) yes
C47 . C48 . C50 . 119.41(15) yes
C49 . C48 . C50 . 123.28(15) yes
C36 . C49 . C48 . 121.62(16) yes
C36 . C49 . H491 . 118.2 no
C48 . C49 . H491 . 120.2 no
C48 . C50 . C51 . 107.11(16) yes
C48 . C50 . C52 . 112.30(16) yes
C51 . C50 . C52 . 108.4(2) yes
C48 . C50 . C53 . 110.12(17) yes
C51 . C50 . C53 . 108.8(2) yes
C52 . C50 . C53 . 110.0(2) yes
C50 . C51 . H513 . 107.4 no
C50 . C51 . H511 . 110.2 no
H513 . C51 . H511 . 109.8 no
C50 . C51 . H512 . 109.2 no
H513 . C51 . H512 . 109.5 no
H511 . C51 . H512 . 110.7 no
C50 . C52 . H521 . 107.0 no
C50 . C52 . H522 . 107.8 no
H521 . C52 . H522 . 110.9 no
C50 . C52 . H523 . 107.6 no
H521 . C52 . H523 . 110.8 no
H522 . C52 . H523 . 112.4 no
C50 . C53 . H531 . 107.8 no
C50 . C53 . H533 . 111.8 no
H531 . C53 . H533 . 109.7 no
C50 . C53 . H532 . 108.0 no
H531 . C53 . H532 . 108.8 no
H533 . C53 . H532 . 110.7 no
C43 . O54 . C55 . 119.28(12) yes
O54 . C55 . C56 . 107.09(15) yes
O54 . C55 . H552 . 109.4 no
C56 . C55 . H552 . 109.7 no
O54 . C55 . H551 . 109.5 no
C56 . C55 . H551 . 109.9 no
H552 . C55 . H551 . 111.2 no
C55 . C56 . H561 . 109.5 no
C55 . C56 . H562 . 109.4 no
H561 . C56 . H562 . 108.2 no
C55 . C56 . H563 . 109.2 no
H561 . C56 . H563 . 111.3 no
H562 . C56 . H563 . 109.3 no
C40 . C57 . C58 . 111.12(14) yes
C40 . C57 . C59 . 110.26(15) yes
C58 . C57 . C59 . 107.18(17) yes
C40 . C57 . C60 . 110.13(16) yes
C58 . C57 . C60 . 106.98(17) yes
C59 . C57 . C60 . 111.10(17) yes
C57 . C58 . H582 . 107.6 no
C57 . C58 . H581 . 109.8 no
H582 . C58 . H581 . 109.2 no
C57 . C58 . H583 . 111.1 no
H582 . C58 . H583 . 108.6 no
H581 . C58 . H583 . 110.5 no
C57 . C59 . H591 . 109.4 no
C57 . C59 . H592 . 112.1 no
H591 . C59 . H592 . 108.8 no
C57 . C59 . H593 . 111.2 no
H591 . C59 . H593 . 107.3 no
H592 . C59 . H593 . 107.9 no
C57 . C60 . H601 . 107.9 no
C57 . C60 . H603 . 110.4 no
H601 . C60 . H603 . 107.8 no
C57 . C60 . H602 . 111.2 no
H601 . C60 . H602 . 110.4 no
H603 . C60 . H602 . 109.1 no
C15 . C61 . C62 . 109.25(16) yes
C15 . C61 . C63 . 108.65(16) yes
C62 . C61 . C63 . 109.60(18) yes
C15 . C61 . C64 . 111.81(15) yes
C62 . C61 . C64 . 109.26(19) yes
C63 . C61 . C64 . 108.24(17) yes
C61 . C62 . H623 . 108.0 no
C61 . C62 . H621 . 109.9 no
H623 . C62 . H621 . 107.7 no
C61 . C62 . H622 . 110.3 no
H623 . C62 . H622 . 110.0 no
H621 . C62 . H622 . 110.9 no
C61 . C63 . H632 . 107.7 no
C61 . C63 . H631 . 109.4 no
H632 . C63 . H631 . 110.3 no
C61 . C63 . H633 . 108.5 no
H632 . C63 . H633 . 111.4 no
H631 . C63 . H633 . 109.4 no
C61 . C64 . H641 . 109.3 no
C61 . C64 . H643 . 110.0 no
H641 . C64 . H643 . 109.4 no
C61 . C64 . H642 . 109.4 no
H641 . C64 . H642 . 110.2 no
H643 . C64 . H642 . 108.5 no
C9 . C65 . C66 . 121.63(15) yes
C9 . C65 . H651 . 119.2 no
C66 . C65 . H651 . 119.2 no
C65 . C66 . C67 . 117.00(15) yes
C65 . C66 . C68 . 122.67(15) yes
C67 . C66 . C68 . 120.33(15) yes
C66 . C67 . C4 . 121.78(15) yes
C66 . C67 . H671 . 119.2 no
C4 . C67 . H671 . 119.0 no
C66 . C68 . C69 . 109.41(16) yes
C66 . C68 . C70 . 112.36(15) yes
C69 . C68 . C70 . 107.54(18) yes
C66 . C68 . C71 . 108.60(17) yes
C69 . C68 . C71 . 110.1(2) yes
C70 . C68 . C71 . 108.77(19) yes
C68 . C69 . H691 . 106.3 no
C68 . C69 . H693 . 107.5 no
H691 . C69 . H693 . 110.0 no
C68 . C69 . H692 . 111.1 no
H691 . C69 . H692 . 110.9 no
H693 . C69 . H692 . 110.8 no
C68 . C70 . H702 . 108.4 no
C68 . C70 . H701 . 107.7 no
H702 . C70 . H701 . 108.8 no
C68 . C70 . H703 . 109.5 no
H702 . C70 . H703 . 111.0 no
H701 . C70 . H703 . 111.3 no
C68 . C71 . H711 . 109.5 no
C68 . C71 . H713 . 107.9 no
H711 . C71 . H713 . 108.6 no
C68 . C71 . H712 . 109.4 no
H711 . C71 . H712 . 110.7 no
H713 . C71 . H712 . 110.7 no
O72 . N73 . O74 . 123.8(3) yes
O72 . N73 . C75 . 118.3(3) yes
O74 . N73 . C75 . 117.8(3) yes
N73 . C75 . H751 . 107.4 no
N73 . C75 . H752 . 108.3 no
H751 . C75 . H752 . 112.0 no
N73 . C75 . H753 . 106.9 no
H751 . C75 . H753 . 110.5 no
H752 . C75 . H753 . 111.4 no
O76 . N77 . O78 . 122.6(5) yes
O76 . N77 . C79 . 119.7(4) yes
O78 . N77 . C79 . 117.7(4) yes
N77 . C79 . H793 . 105.5 no
N77 . C79 . H792 . 108.9 no
H793 . C79 . H792 . 111.6 no
N77 . C79 . H791 . 109.0 no
H793 . C79 . H791 . 110.9 no
H792 . C79 . H791 . 110.6 no
O80 . N81 . O82 . 122.6(3) yes
O80 . N81 . C83 . 115.1(3) yes
O82 . N81 . C83 . 122.2(3) yes
N81 . C83 . H831 . 103.9 no
N81 . C83 . H832 . 110.1 no
H831 . C83 . H832 . 112.2 no
N81 . C83 . H833 . 107.8 no
H831 . C83 . H833 . 110.2 no
H832 . C83 . H833 . 112.3 no
O84 . N85 . O86 . 122.4(5) yes
O84 . N85 . C87 . 122.8(5) yes
O86 . N85 . C87 . 114.6(4) yes
N85 . C87 . H871 . 106.9 no
N85 . C87 . H872 . 105.5 no
H871 . C87 . H872 . 111.6 no
N85 . C87 . H873 . 106.2 no
H871 . C87 . H873 . 114.6 no
H872 . C87 . H873 . 111.4 no

loop_
_geom_bond_atom_site_label_1
_geom_bond_site_symmetry_1
_geom_bond_atom_site_label_2
_geom_bond_site_symmetry_2
_geom_bond_distance
_geom_bond_publ_flag
S1 . O2 . 1.4405(12) yes
S1 . O3 . 1.4417(12) yes
S1 . C4 . 1.7827(16) yes
S1 . C42 . 1.7646(15) yes
C4 . C5 . 1.403(2) yes
C4 . C67 . 1.390(2) yes
C5 . O6 . 1.3668(19) yes
C5 . C9 . 1.399(2) yes
O6 . C7 . 1.465(2) yes
C7 . C8 . 1.498(3) yes
C7 . H72 . 0.964 no
C7 . H71 . 0.959 no
C8 . H81 . 0.935 no
C8 . H82 . 0.945 no
C8 . H83 . 0.946 no
C9 . S10 . 1.7791(17) yes
C9 . C65 . 1.390(2) yes
S10 . O11 . 1.4423(13) yes
S10 . O12 . 1.4391(14) yes
S10 . C13 . 1.7754(16) yes
C13 . C14 . 1.392(2) yes
C13 . C18 . 1.392(2) yes
C14 . C15 . 1.392(2) yes
C14 . H141 . 0.946 no
C15 . C16 . 1.393(2) yes
C15 . C61 . 1.533(2) yes
C16 . C17 . 1.393(2) yes
C16 . H161 . 0.931 no
C17 . C18 . 1.404(2) yes
C17 . S22 . 1.7801(17) yes
C18 . O19 . 1.368(2) yes
O19 . C20 . 1.470(2) yes
C20 . C21 . 1.494(3) yes
C20 . H202 . 0.968 no
C20 . H201 . 0.957 no
C21 . H212 . 0.946 no
C21 . H213 . 0.937 no
C21 . H211 . 0.962 no
S22 . O23 . 1.4371(14) yes
S22 . O24 . 1.4370(15) yes
S22 . C25 . 1.7956(19) yes
C25 . C26 . 1.500(2) yes
C25 . H251 . 0.956 no
C25 . H252 . 0.966 no
C26 . C27 . 1.397(3) yes
C26 . C31 . 1.394(2) yes
C27 . C28 . 1.381(3) yes
C27 . H271 . 0.913 no
C28 . C29 . 1.388(3) yes
C28 . H281 . 0.911 no
C29 . C30 . 1.396(3) yes
C29 . H291 . 0.923 no
C30 . C31 . 1.388(3) yes
C30 . C32 . 1.507(2) yes
C31 . H311 . 0.927 no
C32 . S33 . 1.8066(19) yes
C32 . H322 . 0.961 no
C32 . H321 . 0.968 no
S33 . O34 . 1.4361(14) yes
S33 . O35 . 1.4399(13) yes
S33 . C36 . 1.7767(16) yes
C36 . C37 . 1.406(2) yes
C36 . C49 . 1.394(2) yes
C37 . S38 . 1.7585(17) yes
C37 . C46 . 1.391(2) yes
S38 . C39 . 1.7689(16) yes
C39 . C40 . 1.414(2) yes
C39 . C44 . 1.393(2) yes
C40 . C41 . 1.395(2) yes
C40 . C57 . 1.545(2) yes
C41 . C42 . 1.389(2) yes
C41 . H411 . 0.932 no
C42 . C43 . 1.395(2) yes
C43 . C44 . 1.395(2) yes
C43 . O54 . 1.3538(18) yes
C44 . O45 . 1.3888(19) yes
O45 . C46 . 1.3824(19) yes
C46 . C47 . 1.379(2) yes
C47 . C48 . 1.396(2) yes
C47 . H471 . 0.916 no
C48 . C49 . 1.391(2) yes
C48 . C50 . 1.529(2) yes
C49 . H491 . 0.915 no
C50 . C51 . 1.537(3) yes
C50 . C52 . 1.516(3) yes
C50 . C53 . 1.523(3) yes
C51 . H513 . 0.961 no
C51 . H511 . 0.959 no
C51 . H512 . 0.952 no
C52 . H521 . 0.950 no
C52 . H522 . 0.937 no
C52 . H523 . 0.960 no
C53 . H531 . 0.961 no
C53 . H533 . 0.952 no
C53 . H532 . 0.942 no
O54 . C55 . 1.456(2) yes
C55 . C56 . 1.495(3) yes
C55 . H552 . 0.979 no
C55 . H551 . 0.965 no
C56 . H561 . 0.957 no
C56 . H562 . 0.942 no
C56 . H563 . 0.952 no
C57 . C58 . 1.539(3) yes
C57 . C59 . 1.536(3) yes
C57 . C60 . 1.533(3) yes
C58 . H582 . 0.945 no
C58 . H581 . 0.955 no
C58 . H583 . 0.959 no
C59 . H591 . 0.955 no
C59 . H592 . 0.953 no
C59 . H593 . 0.957 no
C60 . H601 . 0.943 no
C60 . H603 . 0.947 no
C60 . H602 . 0.969 no
C61 . C62 . 1.531(3) yes
C61 . C63 . 1.531(3) yes
C61 . C64 . 1.529(3) yes
C62 . H623 . 0.950 no
C62 . H621 . 0.955 no
C62 . H622 . 0.972 no
C63 . H632 . 0.949 no
C63 . H631 . 0.940 no
C63 . H633 . 0.956 no
C64 . H641 . 0.947 no
C64 . H643 . 0.949 no
C64 . H642 . 0.962 no
C65 . C66 . 1.388(2) yes
C65 . H651 . 0.923 no
C66 . C67 . 1.396(2) yes
C66 . C68 . 1.535(2) yes
C67 . H671 . 0.917 no
C68 . C69 . 1.528(3) yes
C68 . C70 . 1.526(3) yes
C68 . C71 . 1.527(3) yes
C69 . H691 . 0.938 no
C69 . H693 . 0.940 no
C69 . H692 . 0.959 no
C70 . H702 . 0.963 no
C70 . H701 . 0.949 no
C70 . H703 . 0.961 no
C71 . H711 . 0.953 no
C71 . H713 . 0.959 no
C71 . H712 . 0.946 no
O72 . N73 . 1.205(3) yes
N73 . O74 . 1.211(3) yes
N73 . C75 . 1.468(4) yes
C75 . H751 . 0.958 no
C75 . H752 . 0.961 no
C75 . H753 . 0.955 no
O76 . N77 . 1.183(4) yes
N77 . O78 . 1.188(4) yes
N77 . C79 . 1.488(5) yes
C79 . H793 . 0.956 no
C79 . H792 . 0.935 no
C79 . H791 . 0.953 no
O80 . N81 . 1.198(4) yes
N81 . O82 . 1.183(4) yes
N81 . C83 . 1.454(4) yes
C83 . H831 . 0.957 no
C83 . H832 . 0.962 no
C83 . H833 . 0.950 no
O84 . N85 . 1.135(4) yes
N85 . O86 . 1.267(5) yes
N85 . C87 . 1.476(5) yes
C87 . H871 . 0.968 no
C87 . H872 . 0.944 no
C87 . H873 . 0.955 no

loop_
_geom_hbond_atom_site_label_D
_geom_hbond_site_symmetry_D
_geom_hbond_atom_site_label_H
_geom_hbond_site_symmetry_H
_geom_hbond_atom_site_label_A
_geom_hbond_site_symmetry_A
_geom_hbond_angle_DHA
_geom_hbond_distance_DH
_geom_hbond_distance_HA
_geom_hbond_distance_DA
_geom_hbond_publ_flag
C7 . H72 . O2 . 140 0.96 2.32 3.122(3) yes
C7 . H71 . O12 . 136 0.96 2.30 3.060(3) yes
C20 . H202 . O11 . 136 0.97 2.40 3.170(3) yes
C47 . H471 . O3 2_767 161 0.92 2.51 3.387(3) yes
C32 . H322 . O72 2_656 151 0.96 2.52 3.390(3) yes
C63 . H633 . O35 2_656 164 0.96 2.46 3.386(3) yes
C69 . H693 . O45 2_767 157 0.94 2.60 3.481(3) yes
C79 . H792 . O3 2_767 163 0.94 2.55 3.455(3) yes
C79 . H791 . O80 . 158 0.95 2.49 3.390(3) yes
C83 . H833 . O24 . 135 0.95 2.49 3.237(3) yes
